data_7239352
loop_
_publ_author_name
'Das, Deb K.'
'Sarkar, Satavisha'
'Khan, Abu T.'
'Saravanan, Parameswaran'
'Patra, Sanjukta'

_publ_section_title
;
 Synthesis of fused tetrahydropyrido[2,3-c]coumarin derivatives as
 potential inhibitors for dopamine d3 receptors, catalyzed by hydrated
 ferric sulfate
;
_journal_issue 7
_journal_name_full 'RSC Adv.'
_journal_page_first 3581
_journal_paper_doi 10.1039/C3RA45174G
_journal_volume 4
_journal_year 2014
_chemical_formula_moiety 'C21 H18 Cl N O3'
_chemical_formula_sum 'C21 H18 Cl N O3'
_chemical_formula_weight 367.81
_space_group_IT_number 2
_space_group_name_Hall '-P 1'
_space_group_name_H-M_alt 'P -1'
_symmetry_cell_setting triclinic
_symmetry_space_group_name_H-M 'P -1'
_atom_sites_solution_hydrogens geom
_atom_sites_solution_primary direct
_atom_sites_solution_secondary difmap
_audit_creation_method SHELXL-97
_cell_angle_alpha 78.191(5)
_cell_angle_beta 66.629(6)
_cell_angle_gamma 89.263(5)
_cell_formula_units_Z 2
_cell_length_a 9.4104(10)
_cell_length_b 9.6627(9)
_cell_length_c 10.6311(10)
_cell_measurement_reflns_used 3647
_cell_measurement_temperature 296(2)
_cell_measurement_theta_max 22.10
_cell_measurement_theta_min 2.01
_cell_volume 866.08(15)
_computing_cell_refinement 'Bruker SMART'
_computing_data_collection 'Bruker SMART'
_computing_data_reduction 'Bruker SAINT'
_computing_molecular_graphics 'Bruker SHELXTL'
_computing_publication_material 'Bruker SHELXTL'
_computing_structure_refinement 'SHELXL-97 (Sheldrick, 1997)'
_computing_structure_solution 'SHELXS-97 (Sheldrick, 1990)'
_diffrn_ambient_temperature 296(2)
_diffrn_measured_fraction_theta_full 1.00
_diffrn_measured_fraction_theta_max 1.00
_diffrn_measurement_device_type 'CCD area detector'
_diffrn_measurement_method 'phi and omega scans'
_diffrn_radiation_monochromator graphite
_diffrn_radiation_source 'fine-focus sealed tube'
_diffrn_radiation_type MoK\a
_diffrn_radiation_wavelength 0.71073
_diffrn_reflns_av_R_equivalents 0.0415
_diffrn_reflns_av_sigmaI/netI 0.0297
_diffrn_reflns_limit_h_max 11
_diffrn_reflns_limit_h_min -11
_diffrn_reflns_limit_k_max 12
_diffrn_reflns_limit_k_min -11
_diffrn_reflns_limit_l_max 14
_diffrn_reflns_limit_l_min -12
_diffrn_reflns_number 6806
_diffrn_reflns_theta_full 28.34
_diffrn_reflns_theta_max 28.34
_diffrn_reflns_theta_min 2.14
_exptl_absorpt_coefficient_mu 0.242
_exptl_absorpt_correction_T_max 0.942
_exptl_absorpt_correction_T_min 0.907
_exptl_absorpt_correction_type multi-scan
_exptl_absorpt_process_details multi-scan
_exptl_crystal_colour Colorless
_exptl_crystal_density_diffrn 1.410
_exptl_crystal_density_method 'not measured'
_exptl_crystal_description Block
_exptl_crystal_F_000 384
_exptl_crystal_size_max 0.41
_exptl_crystal_size_mid 0.30
_exptl_crystal_size_min 0.25
_refine_diff_density_max 0.216
_refine_diff_density_min -0.210
_refine_diff_density_rms 0.032
_refine_ls_extinction_coef 0.0456(18)
_refine_ls_extinction_expression Fc^*^=kFc[1+0.001xFc^2^\l^3^/sin(2\q)]^-1/4^
_refine_ls_extinction_method SHELXL
_refine_ls_goodness_of_fit_ref 1.004
_refine_ls_hydrogen_treatment mixed
_refine_ls_matrix_type full
_refine_ls_number_parameters 240
_refine_ls_number_reflns 4322
_refine_ls_number_restraints 0
_refine_ls_restrained_S_all 1.004
_refine_ls_R_factor_all 0.0504
_refine_ls_R_factor_gt 0.0384
_refine_ls_shift/su_max 0.001
_refine_ls_shift/su_mean 0.000
_refine_ls_structure_factor_coef Fsqd
_refine_ls_weighting_details 'calc w=1/[\s^2^(Fo^2^)+(0.0200P)^2^+0.3000P] where P=(Fo^2^+2Fc^2^)/3'
_refine_ls_weighting_scheme calc
_refine_ls_wR_factor_gt 0.0815
_refine_ls_wR_factor_ref 0.0865
_reflns_number_gt 3452
_reflns_number_total 4322
_reflns_threshold_expression >2sigma(I)
_cod_data_source_file c3ra45174g.txt
_cod_data_source_block Cl_AC_Tr
_cod_depositor_comments
;
The following automatic conversions were performed:

data item '_symmetry_cell_setting' value 'Triclinic' was changed to
'triclinic' in accordance with the
/home/saulius/struct/COD-crude-data/automatic-downloads/DataCite-retrospective/RSC/depositions/lib/dictionaries/cif_core.dic
dictionary named 'cif_core.dic' version 2.4.2 last updated on
2011-04-26.

Automatic conversion script
Id: cif_fix_values 6909 2019-04-08 15:41:33Z antanas 
;
_cod_original_sg_symbol_H-M P-1
_cod_database_code 7239352

loop_
_symmetry_equiv_pos_as_xyz
'x, y, z'
'-x, -y, -z'

loop_
_atom_site_label
_atom_site_type_symbol
_atom_site_fract_x
_atom_site_fract_y
_atom_site_fract_z
_atom_site_U_iso_or_equiv
_atom_site_adp_type
_atom_site_occupancy
_atom_site_symmetry_multiplicity
_atom_site_calc_flag
_atom_site_refinement_flags
Cl1 Cl 1.12237(7) -0.07042(6) 0.15609(6) 0.0781(2) Uani 1 1 d .
C1 C 1.0169(2) 0.06388(18) 0.22906(19) 0.0514(5) Uani 1 1 d .
C4 C 0.8565(2) 0.28047(17) 0.34554(18) 0.0463(4) Uani 1 1 d .
C3 C 0.9755(2) 0.22510(19) 0.37961(19) 0.0546(5) Uani 1 1 d .
H3 H 1.0026 0.2617 0.4421 0.065 Uiso 1 1 calc R
C2 C 1.0557(2) 0.11614(19) 0.3230(2) 0.0558(5) Uani 1 1 d .
H2 H 1.1346 0.0789 0.3482 0.067 Uiso 1 1 calc R
C5 C 0.8173(2) 0.22243(19) 0.2535(2) 0.0572(5) Uani 1 1 d .
H5 H 0.7351 0.2559 0.2314 0.069 Uiso 1 1 calc R
C6 C 0.8984(2) 0.1155(2) 0.1941(2) 0.0603(5) Uani 1 1 d .
H6 H 0.8725 0.0790 0.1309 0.072 Uiso 1 1 calc R
C8 C 0.70112(19) 0.63353(17) 0.54178(16) 0.0433(4) Uani 1 1 d .
C9 C 0.7620(2) 0.66563(18) 0.38413(17) 0.0452(4) Uani 1 1 d .
H9 H 0.8281 0.7545 0.3475 0.054 Uiso 1 1 calc R
C7 C 0.7065(2) 0.50049(18) 0.61110(17) 0.0502(5) Uani 1 1 d .
C10 C 0.8597(2) 0.54856(17) 0.32211(17) 0.0458(4) Uani 1 1 d .
H10 H 0.9558 0.5526 0.3370 0.055 Uiso 1 1 calc R
N1 N 0.7571(2) 0.38927(17) 0.54765(16) 0.0576(5) Uani 1 1 d .
O1 O 0.63217(15) 0.68637(13) 0.34622(13) 0.0563(3) Uani 1 1 d .
C13 C 0.9050(3) 0.5789(2) 0.16339(18) 0.0606(5) Uani 1 1 d .
H13A H 0.9828 0.6584 0.1183 0.073 Uiso 1 1 calc R
H13B H 0.9508 0.4969 0.1277 0.073 Uiso 1 1 calc R
C11 C 0.6809(3) 0.7274(2) 0.1972(2) 0.0688(6) Uani 1 1 d .
H11A H 0.7483 0.8142 0.1616 0.083 Uiso 1 1 calc R
H11B H 0.5908 0.7461 0.1753 0.083 Uiso 1 1 calc R
C12 C 0.7666(3) 0.6125(2) 0.1258(2) 0.0731(7) Uani 1 1 d .
H12A H 0.8019 0.6441 0.0249 0.088 Uiso 1 1 calc R
H12B H 0.6972 0.5278 0.1556 0.088 Uiso 1 1 calc R
O2 O 0.6781(2) 0.35223(16) 0.82637(14) 0.0949(6) Uani 1 1 d .
C20 C 0.64251(19) 0.74154(17) 0.62192(16) 0.0436(4) Uani 1 1 d .
C19 C 0.6291(2) 0.88259(18) 0.56431(18) 0.0473(4) Uani 1 1 d .
H19 H 0.6594 0.9117 0.4678 0.057 Uiso 1 1 calc R
C15 C 0.5961(2) 0.70605(19) 0.76691(17) 0.0525(5) Uani 1 1 d .
C18 C 0.5716(2) 0.97904(19) 0.64852(19) 0.0532(5) Uani 1 1 d .
H18 H 0.5644 1.0724 0.6082 0.064 Uiso 1 1 calc R
C17 C 0.5246(2) 0.9378(2) 0.7925(2) 0.0587(5) Uani 1 1 d .
H17 H 0.4849 1.0031 0.8487 0.070 Uiso 1 1 calc R
C14 C 0.6655(2) 0.4669(2) 0.76242(19) 0.0650(6) Uani 1 1 d .
C16 C 0.5365(2) 0.8006(2) 0.85252(19) 0.0611(5) Uani 1 1 d .
H16 H 0.5050 0.7719 0.9492 0.073 Uiso 1 1 calc R
O3 O 0.61084(17) 0.57073(14) 0.83390(12) 0.0682(4) Uani 1 1 d .
H1N H 0.738(2) 0.310(2) 0.602(2) 0.068(6) Uiso 1 1 d .
C21N C 0.7728(2) 0.40278(17) 0.40397(18) 0.0485(4) Uani 1 1 d .
H21N H 0.6692 0.4012 0.4028 0.058 Uiso 1 1 calc R

loop_
_atom_site_aniso_label
_atom_site_aniso_U_11
_atom_site_aniso_U_22
_atom_site_aniso_U_33
_atom_site_aniso_U_23
_atom_site_aniso_U_13
_atom_site_aniso_U_12
Cl1 0.0739(4) 0.0647(3) 0.1022(4) -0.0462(3) -0.0286(3) 0.0135(3)
C1 0.0498(11) 0.0409(9) 0.0618(11) -0.0173(8) -0.0174(9) -0.0003(9)
C4 0.0416(10) 0.0391(9) 0.0567(10) -0.0101(8) -0.0183(8) -0.0001(8)
C3 0.0540(12) 0.0570(11) 0.0632(11) -0.0253(9) -0.0287(10) 0.0090(10)
C2 0.0495(12) 0.0569(11) 0.0696(12) -0.0224(10) -0.0291(10) 0.0115(10)
C5 0.0576(12) 0.0486(10) 0.0780(13) -0.0153(10) -0.0396(11) 0.0039(10)
C6 0.0721(14) 0.0510(11) 0.0712(12) -0.0219(10) -0.0382(11) 0.0006(11)
C8 0.0398(10) 0.0432(9) 0.0428(9) -0.0068(7) -0.0133(8) 0.0019(8)
C9 0.0488(11) 0.0405(9) 0.0445(9) -0.0074(7) -0.0179(8) 0.0000(8)
C7 0.0471(11) 0.0467(10) 0.0460(9) -0.0059(8) -0.0096(8) 0.0065(9)
C10 0.0460(11) 0.0434(9) 0.0454(9) -0.0100(7) -0.0155(8) 0.0004(8)
N1 0.0687(12) 0.0396(8) 0.0484(9) -0.0022(7) -0.0104(8) 0.0089(8)
O1 0.0639(9) 0.0534(7) 0.0604(8) -0.0134(6) -0.0341(7) 0.0126(7)
C13 0.0799(15) 0.0499(10) 0.0456(10) -0.0127(8) -0.0175(10) 0.0034(10)
C11 0.1042(18) 0.0572(12) 0.0643(12) -0.0158(10) -0.0530(12) 0.0180(12)
C12 0.114(2) 0.0598(12) 0.0604(12) -0.0191(10) -0.0483(13) 0.0174(13)
O2 0.1286(15) 0.0655(9) 0.0543(8) 0.0077(7) -0.0103(9) 0.0367(9)
C20 0.0390(10) 0.0465(9) 0.0443(9) -0.0081(7) -0.0165(8) 0.0050(8)
C19 0.0521(11) 0.0483(10) 0.0465(9) -0.0090(8) -0.0256(8) 0.0071(9)
C15 0.0527(12) 0.0514(10) 0.0446(9) -0.0049(8) -0.0134(8) 0.0104(9)
C18 0.0581(12) 0.0486(10) 0.0607(11) -0.0153(9) -0.0307(10) 0.0124(9)
C17 0.0610(13) 0.0633(12) 0.0579(11) -0.0247(9) -0.0249(10) 0.0193(10)
C14 0.0690(14) 0.0570(11) 0.0476(10) -0.0010(9) -0.0067(9) 0.0162(11)
C16 0.0639(13) 0.0711(13) 0.0437(10) -0.0151(9) -0.0162(9) 0.0182(11)
O3 0.0849(11) 0.0595(8) 0.0415(7) -0.0026(6) -0.0107(7) 0.0218(7)
C21N 0.0436(11) 0.0415(9) 0.0574(10) -0.0096(8) -0.0179(8) 0.0029(8)

loop_
_atom_type_symbol
_atom_type_description
_atom_type_scat_dispersion_real
_atom_type_scat_dispersion_imag
_atom_type_scat_source
C C 0.0033 0.0016 'International Tables Vol C Tables 4.2.6.8 and 6.1.1.4'
H H 0.0000 0.0000 'International Tables Vol C Tables 4.2.6.8 and 6.1.1.4'
N N 0.0061 0.0033 'International Tables Vol C Tables 4.2.6.8 and 6.1.1.4'
O O 0.0106 0.0060 'International Tables Vol C Tables 4.2.6.8 and 6.1.1.4'
Cl Cl 0.1484 0.1585 'International Tables Vol C Tables 4.2.6.8 and 6.1.1.4'

loop_
_geom_angle_atom_site_label_1
_geom_angle_atom_site_label_2
_geom_angle_atom_site_label_3
_geom_angle
C6 C1 C2 120.84(16)
C6 C1 Cl1 120.92(14)
C2 C1 Cl1 118.24(14)
C3 C4 C5 117.93(16)
C3 C4 C21N 121.34(16)
C5 C4 C21N 120.72(16)
C4 C3 C2 121.54(17)
C1 C2 C3 119.05(17)
C6 C5 C4 121.08(17)
C1 C6 C5 119.52(17)
C7 C8 C20 118.71(15)
C7 C8 C9 119.11(14)
C20 C8 C9 122.13(14)
O1 C9 C8 107.86(13)
O1 C9 C10 112.07(13)
C8 C9 C10 111.90(13)
C8 C7 N1 124.21(16)
C8 C7 C14 121.52(16)
N1 C7 C14 114.19(15)
C13 C10 C9 109.75(13)
C13 C10 C21N 115.27(14)
C9 C10 C21N 109.31(14)
C7 N1 C21N 118.55(14)
C9 O1 C11 111.46(14)
C12 C13 C10 112.19(16)
O1 C11 C12 111.16(15)
C11 C12 C13 109.84(16)
C15 C20 C19 116.22(15)
C15 C20 C8 119.01(14)
C19 C20 C8 124.78(15)
C18 C19 C20 121.07(15)
C16 C15 O3 115.76(15)
C16 C15 C20 123.38(16)
O3 C15 C20 120.85(15)
C19 C18 C17 120.49(16)
C16 C17 C18 120.00(16)
O2 C14 O3 118.59(17)
O2 C14 C7 123.51(17)
O3 C14 C7 117.90(15)
C17 C16 C15 118.82(16)
C14 O3 C15 121.81(14)
N1 C21N C4 109.89(13)
N1 C21N C10 106.27(14)
C4 C21N C10 113.22(14)

loop_
_geom_bond_atom_site_label_1
_geom_bond_atom_site_label_2
_geom_bond_distance
Cl1 C1 1.7431(17)
C1 C6 1.367(3)
C1 C2 1.373(2)
C4 C3 1.378(2)
C4 C5 1.387(2)
C4 C21N 1.514(2)
C3 C2 1.385(2)
C5 C6 1.383(2)
C8 C7 1.356(2)
C8 C20 1.448(2)
C8 C9 1.504(2)
C9 O1 1.431(2)
C9 C10 1.535(2)
C7 N1 1.366(2)
C7 C14 1.463(2)
C10 C13 1.531(2)
C10 C21N 1.541(2)
N1 C21N 1.453(2)
O1 C11 1.431(2)
C13 C12 1.520(3)
C11 C12 1.515(3)
O2 C14 1.207(2)
C20 C15 1.392(2)
C20 C19 1.401(2)
C19 C18 1.381(2)
C15 C16 1.378(2)
C15 O3 1.389(2)
C18 C17 1.384(2)
C17 C16 1.373(3)
C14 O3 1.355(2)
